data_7117494
loop_
_publ_author_name
'Passmore, J.'
'Sutherland, G.W.'
'White, P.S.'

_publ_section_title
;
 Preparation and crystal structures of (S7 I)4 S4 (As F6)6 and S4 (As
 F6)2*g(S O2)0.6; A convenient synthesis of hexafluoroarsenate salts of
 chalcogen homoatomic cations
;
_journal_name_full
;
Journal of the Chemical Society. Chemical Communications (1972-)
;
_journal_page_first 330
_journal_page_last 331
_journal_volume 1980
_journal_year 1980
_chemical_formula_sum 'As6 F36 I4 S32'
_chemical_name_systematic '(S7 I)4 S4 (As F6)6'
_space_group_IT_number 85
_symmetry_space_group_name_Hall '-P 4a'
_symmetry_space_group_name_H-M 'P 4/n :2'
_cell_angle_alpha 90
_cell_angle_beta 90
_cell_angle_gamma 90
_cell_formula_units_Z 2
_cell_length_a 19.585
_cell_length_b 19.585
_cell_length_c 8.321
_cell_volume 3191.704
_citation_journal_id_ASTM JCCCAT
_cod_data_source_file Passmore_JCCCAT_1980_886.cif
_cod_data_source_block As6F36I4S32
_cod_database_code 7117494

loop_
_symmetry_equiv_pos_as_xyz
x,y,z
-y+1/2,x,z
-x+1/2,-y+1/2,z
y,-x+1/2,z
-x,-y,-z
y-1/2,-x,-z
x-1/2,y-1/2,-z
-y,x-1/2,-z

loop_
_atom_site_label
_atom_site_type_symbol
_atom_site_fract_x
_atom_site_fract_y
_atom_site_fract_z
_atom_site_occupancy
_atom_site_U_iso_or_equiv
S4 S 0.616 0.7146 0.7034 1 0.0
F7 F-1 0.3065 0.7204 0.3869 0.75 0.0
S1 S 0.4547 0.6729 0.3529 1 0.0
S5 S 0.536 0.6635 0.7912 1 0.0
F1 F-1 0.9354 0.0479 -0.0208 1 0.0
F5 F-1 0.7733 0.0291 0.0282 1 0.0
S2 S 0.4746 0.766 0.5242 1 0.0
F9 F-1 0.25 0.25 0.6478 1 0.0
F8 F-1 0.2162 0.6907 0.3865 0.75 0.0
S6 S 0.5796 0.9728 0.6335 1 0.0
F6 F-1 0.8507 0.108 0.1246 1 0.0
As2 As+5 0.25 0.75 0.5 1 0.0
F4 F-1 0.8726 -0.0107 0.1645 1 0.0
S8 S 0.1811 0.7699 -0.0003 1 0.0
F3 F-1 0.8502 -0.0312 -0.1029 1 0.0
S3 S 0.5704 0.7804 0.5201 1 0.0
F10 F-1 0.25 0.25 1.0665 1 0.0
As1 As+5 0.8563 0.0374 0.0082 1 0.0
F11 F-1 0.2943 0.3207 0.8572 1 0.0
As3 As+5 0.25 0.25 0.8576 1 0.0
I1 I+1 0.5622 0.6556 0.2448 1 0.0
F2 F-1 0.8331 0.0919 -0.1414 1 0.0
S7 S 0.4385 0.5907 0.5231 1 0.0
